data_4064254
loop_
_publ_author_name
'Adams, Richard D.'
'Chen, Mingwei'
'Trufan, Eszter'
'Zhang, Qiang'

_publ_section_title
;
 A New Method for Introducing Tin Ligands into Tetrairidium Dodecacarbonyl
;
_journal_issue 4
_journal_name_full Organometallics
_journal_page_first 661
_journal_paper_doi 10.1021/om1012083
_journal_volume 30
_journal_year 2011
_chemical_formula_sum 'C37 H35 Ir4 N O11 Sn'
_chemical_formula_weight 1557.15
_chemical_name_systematic
; 
 ? 
;
_space_group_IT_number 2
_symmetry_cell_setting triclinic
_symmetry_space_group_name_Hall '-P 1'
_symmetry_space_group_name_H-M 'P -1'
_atom_sites_solution_hydrogens geom
_atom_sites_solution_primary direct
_atom_sites_solution_secondary difmap
_audit_creation_method SHELXL-97
_cell_angle_alpha 84.5810(10)
_cell_angle_beta 87.8580(10)
_cell_angle_gamma 77.7450(10)
_cell_formula_units_Z 2
_cell_length_a 11.4876(5)
_cell_length_b 13.0624(6)
_cell_length_c 14.9583(7)
_cell_measurement_reflns_used 8282
_cell_measurement_temperature 294(2)
_cell_measurement_theta_max 28.30
_cell_measurement_theta_min 2.25
_cell_volume 2183.28(17)
_computing_cell_refinement 'SAINT+  V6.45 (Bruker, 2003)'
_computing_data_collection 'SMART V5.632 (Bruker, 2005)'
_computing_data_reduction 'SAINT+  V6.45'
_computing_molecular_graphics 'SHELXTL V6.1 (Sheldrick, 2000)'
_computing_publication_material 'SHELXTL V6.1'
_computing_structure_refinement 'SHELXL-97 (Sheldrick, 1997)'
_computing_structure_solution 'SHELXS-97 (Sheldrick, 1990)'
_diffrn_ambient_temperature 294(2)
_diffrn_measured_fraction_theta_full 0.999
_diffrn_measured_fraction_theta_max 0.999
_diffrn_measurement_device_type 'Bruker SMART APEX CCD diffractometer'
_diffrn_measurement_method 'omega scans'
_diffrn_radiation_monochromator graphite
_diffrn_radiation_source 'fine-focus sealed tube'
_diffrn_radiation_type MoK\a
_diffrn_radiation_wavelength 0.71073
_diffrn_reflns_av_R_equivalents 0.0373
_diffrn_reflns_av_sigmaI/netI 0.0317
_diffrn_reflns_limit_h_max 13
_diffrn_reflns_limit_h_min -13
_diffrn_reflns_limit_k_max 15
_diffrn_reflns_limit_k_min -15
_diffrn_reflns_limit_l_max 17
_diffrn_reflns_limit_l_min -17
_diffrn_reflns_number 27015
_diffrn_reflns_theta_full 25.02
_diffrn_reflns_theta_max 25.02
_diffrn_reflns_theta_min 1.60
_diffrn_standards_decay_% <1
_exptl_absorpt_coefficient_mu 12.764
_exptl_absorpt_correction_T_max 1.000
_exptl_absorpt_correction_T_min 0.363
_exptl_absorpt_correction_type multi-scan
_exptl_absorpt_process_details '(SADABS, Bruker, 1997)'
_exptl_crystal_colour red
_exptl_crystal_density_diffrn 2.369
_exptl_crystal_density_method 'not measured'
_exptl_crystal_description block
_exptl_crystal_F_000 1420
_exptl_crystal_size_max 0.50
_exptl_crystal_size_mid 0.30
_exptl_crystal_size_min 0.20
_refine_diff_density_max 1.672
_refine_diff_density_min -1.778
_refine_diff_density_rms 0.179
_refine_ls_extinction_method none
_refine_ls_goodness_of_fit_ref 1.045
_refine_ls_hydrogen_treatment constr
_refine_ls_matrix_type full
_refine_ls_number_parameters 491
_refine_ls_number_reflns 7714
_refine_ls_number_restraints 0
_refine_ls_restrained_S_all 1.045
_refine_ls_R_factor_all 0.0332
_refine_ls_R_factor_gt 0.0298
_refine_ls_shift/su_max 0.003
_refine_ls_shift/su_mean 0.000
_refine_ls_structure_factor_coef Fsqd
_refine_ls_weighting_details 'calc w=1/[\s^2^(Fo^2^)+(0.0416P)^2^+3.6648P] where P=(Fo^2^+2Fc^2^)/3'
_refine_ls_weighting_scheme calc
_refine_ls_wR_factor_gt 0.0763
_refine_ls_wR_factor_ref 0.0790
_reflns_number_gt 7000
_reflns_number_total 7714
_reflns_threshold_expression >2sigma(I)
_cod_data_source_file om1012083_si_002.cif
_cod_data_source_block 1
_cod_depositor_comments
;
The following automatic conversions were performed:

'_symmetry_cell_setting' value 'Triclinic' changed to 'triclinic'
according to /home/saulius/struct/CIF-dictionaries/cif_core.dic
dictionary named 'cif_core.dic' version 2.4.1 from
2010-06-29.

'_exptl_absorpt_correction_type' value 'Multi-Scan'
changed to 'multi-scan' according to
/home/saulius/struct/CIF-dictionaries/cif_core.dic dictionary named
'cif_core.dic' version 2.4.1 from 2010-06-29.

Automatic conversion script
Id: cif_fix_values 1715 2011-07-08 13:25:40Z adriana 
;
_cod_original_sg_symbol_H-M P-1
_cod_database_code 4064254

loop_
_symmetry_equiv_pos_as_xyz
'x, y, z'
'-x, -y, -z'

loop_
_atom_site_label
_atom_site_type_symbol
_atom_site_fract_x
_atom_site_fract_y
_atom_site_fract_z
_atom_site_U_iso_or_equiv
_atom_site_adp_type
_atom_site_occupancy
_atom_site_symmetry_multiplicity
_atom_site_calc_flag
_atom_site_refinement_flags
Ir1 Ir 0.18458(2) 0.262181(17) 0.277902(15) 0.04275(8) Uani 1 1 d .
Ir2 Ir 0.31722(2) 0.112532(19) 0.397523(16) 0.05034(8) Uani 1 1 d .
Ir3 Ir 0.34413(3) 0.09123(2) 0.219287(17) 0.05792(9) Uani 1 1 d .
Ir4 Ir 0.13882(3) 0.06377(2) 0.30610(2) 0.06124(9) Uani 1 1 d .
Sn1 Sn 0.28927(3) 0.42414(3) 0.25667(3) 0.04074(10) Uani 1 1 d .
N1 N 0.7547(6) 0.7318(5) 0.2262(4) 0.0723(18) Uani 1 1 d .
C1 C 0.1843(6) 0.2610(5) 0.4122(5) 0.0555(16) Uani 1 1 d .
C2 C 0.4175(7) -0.0073(6) 0.3300(5) 0.069(2) Uani 1 1 d .
C3 C 0.2249(7) 0.2322(5) 0.1499(4) 0.0622(18) Uani 1 1 d .
C11 C 0.0414(6) 0.3549(5) 0.2599(5) 0.0607(17) Uani 1 1 d .
C21 C 0.4502(8) 0.1637(6) 0.4364(5) 0.070(2) Uani 1 1 d .
C22 C 0.2810(8) 0.0466(6) 0.5094(5) 0.072(2) Uani 1 1 d .
C31 C 0.4910(9) 0.1249(7) 0.1761(7) 0.088(3) Uani 1 1 d .
C32 C 0.3386(11) -0.0017(7) 0.1320(5) 0.096(3) Uani 1 1 d .
C41 C 0.1876(9) -0.0856(6) 0.3272(6) 0.078(2) Uani 1 1 d .
C42 C 0.0486(12) 0.0780(8) 0.2004(8) 0.120(4) Uani 1 1 d .
C43 C 0.0186(8) 0.1020(7) 0.3972(8) 0.089(3) Uani 1 1 d .
C44 C 0.2817(6) 0.5115(5) 0.3732(4) 0.0497(14) Uani 1 1 d .
C45 C 0.3792(7) 0.5484(7) 0.3984(5) 0.072(2) Uani 1 1 d .
H45 H 0.4522 0.5276 0.3693 0.087 Uiso 1 1 calc R
C46 C 0.3705(9) 0.6150(7) 0.4652(6) 0.088(3) Uani 1 1 d .
H46 H 0.4374 0.6382 0.4810 0.106 Uiso 1 1 calc R
C47 C 0.2658(10) 0.6467(7) 0.5077(5) 0.085(3) Uani 1 1 d .
H47 H 0.2603 0.6925 0.5524 0.102 Uiso 1 1 calc R
C48 C 0.1674(9) 0.6120(7) 0.4856(5) 0.082(3) Uani 1 1 d .
H48 H 0.0952 0.6335 0.5156 0.098 Uiso 1 1 calc R
C49 C 0.1758(7) 0.5442(6) 0.4179(5) 0.0607(17) Uani 1 1 d .
H49 H 0.1087 0.5209 0.4028 0.073 Uiso 1 1 calc R
C50 C 0.2044(6) 0.5478(5) 0.1603(4) 0.0493(14) Uani 1 1 d .
C51 C 0.1336(6) 0.5324(6) 0.0914(4) 0.0577(16) Uani 1 1 d .
H51 H 0.1243 0.4647 0.0843 0.069 Uiso 1 1 calc R
C52 C 0.0768(7) 0.6150(7) 0.0333(5) 0.072(2) Uani 1 1 d .
H52 H 0.0263 0.6029 -0.0100 0.087 Uiso 1 1 calc R
C53 C 0.0945(8) 0.7132(7) 0.0393(5) 0.080(3) Uani 1 1 d .
H53 H 0.0577 0.7685 -0.0007 0.097 Uiso 1 1 calc R
C54 C 0.1662(9) 0.7312(7) 0.1039(6) 0.084(3) Uani 1 1 d .
H54 H 0.1797 0.7984 0.1074 0.101 Uiso 1 1 calc R
C55 C 0.2193(7) 0.6487(6) 0.1648(5) 0.069(2) Uani 1 1 d .
H55 H 0.2662 0.6624 0.2097 0.083 Uiso 1 1 calc R
C56 C 0.4726(6) 0.3918(5) 0.2119(4) 0.0523(15) Uani 1 1 d .
C57 C 0.5648(6) 0.3544(7) 0.2693(5) 0.069(2) Uani 1 1 d .
H57 H 0.5485 0.3426 0.3303 0.083 Uiso 1 1 calc R
C58 C 0.6823(7) 0.3337(9) 0.2387(6) 0.089(3) Uani 1 1 d .
H58 H 0.7431 0.3086 0.2795 0.107 Uiso 1 1 calc R
C59 C 0.7095(8) 0.3491(9) 0.1512(6) 0.091(3) Uani 1 1 d .
H59 H 0.7885 0.3353 0.1314 0.110 Uiso 1 1 calc R
C60 C 0.6202(9) 0.3852(9) 0.0918(6) 0.097(3) Uani 1 1 d .
H60 H 0.6386 0.3948 0.0309 0.117 Uiso 1 1 calc R
C61 C 0.5024(7) 0.4078(7) 0.1205(5) 0.072(2) Uani 1 1 d .
H61 H 0.4426 0.4338 0.0790 0.086 Uiso 1 1 calc R
C62 C 0.6916(8) 0.7106(7) 0.3145(6) 0.087(3) Uani 1 1 d .
H62A H 0.7133 0.7541 0.3576 0.104 Uiso 1 1 calc R
H62B H 0.6064 0.7328 0.3056 0.104 Uiso 1 1 calc R
C63 C 0.7171(10) 0.5987(7) 0.3545(7) 0.102(3) Uani 1 1 d .
H63A H 0.6960 0.5545 0.3127 0.153 Uiso 1 1 calc R
H63B H 0.6712 0.5932 0.4090 0.153 Uiso 1 1 calc R
H63C H 0.8003 0.5768 0.3674 0.153 Uiso 1 1 calc R
C64 C 0.7284(14) 0.6665(9) 0.1559(8) 0.125(4) Uani 1 1 d .
H64A H 0.7582 0.5929 0.1753 0.150 Uiso 1 1 calc R
H64B H 0.7711 0.6829 0.1010 0.150 Uiso 1 1 calc R
C65 C 0.5955(18) 0.6832(16) 0.1354(13) 0.205(9) Uani 1 1 d .
H65A H 0.5511 0.6765 0.1906 0.307 Uiso 1 1 calc R
H65B H 0.5835 0.6313 0.0973 0.307 Uiso 1 1 calc R
H65C H 0.5686 0.7522 0.1057 0.307 Uiso 1 1 calc R
C66 C 0.7173(10) 0.8490(7) 0.1996(6) 0.096(3) Uani 1 1 d .
H66A H 0.6317 0.8664 0.1921 0.116 Uiso 1 1 calc R
H66B H 0.7351 0.8865 0.2487 0.116 Uiso 1 1 calc R
C67 C 0.7757(13) 0.8886(9) 0.1148(7) 0.131(5) Uani 1 1 d .
H67A H 0.8604 0.8747 0.1221 0.196 Uiso 1 1 calc R
H67B H 0.7461 0.9629 0.1031 0.196 Uiso 1 1 calc R
H67C H 0.7575 0.8532 0.0653 0.196 Uiso 1 1 calc R
C68 C 0.8897(8) 0.7016(8) 0.2400(7) 0.097(3) Uani 1 1 d .
H68A H 0.9105 0.6277 0.2613 0.117 Uiso 1 1 calc R
H68B H 0.9293 0.7101 0.1822 0.117 Uiso 1 1 calc R
C69 C 0.9378(11) 0.7633(12) 0.3045(8) 0.129(4) Uani 1 1 d .
H69A H 0.9209 0.8364 0.2830 0.193 Uiso 1 1 calc R
H69B H 1.0224 0.7383 0.3091 0.193 Uiso 1 1 calc R
H69C H 0.9008 0.7544 0.3625 0.193 Uiso 1 1 calc R
O1 O 0.1451(5) 0.3012(4) 0.4756(3) 0.0781(16) Uani 1 1 d .
O2 O 0.4829(6) -0.0876(5) 0.3457(4) 0.101(2) Uani 1 1 d .
O3 O 0.2086(7) 0.2570(5) 0.0750(4) 0.095(2) Uani 1 1 d .
O11 O -0.0495(5) 0.4111(5) 0.2510(5) 0.096(2) Uani 1 1 d .
O21 O 0.5274(7) 0.1917(6) 0.4596(5) 0.114(3) Uani 1 1 d .
O22 O 0.2561(7) 0.0098(6) 0.5769(4) 0.109(2) Uani 1 1 d .
O31 O 0.5804(8) 0.1363(7) 0.1513(7) 0.154(4) Uani 1 1 d .
O32 O 0.3344(11) -0.0587(6) 0.0812(5) 0.159(4) Uani 1 1 d .
O41 O 0.2137(8) -0.1725(5) 0.3375(6) 0.125(3) Uani 1 1 d .
O42 O -0.0097(11) 0.0870(8) 0.1390(7) 0.187(5) Uani 1 1 d .
O43 O -0.0489(8) 0.1251(7) 0.4517(7) 0.153(4) Uani 1 1 d .

loop_
_atom_site_aniso_label
_atom_site_aniso_U_11
_atom_site_aniso_U_22
_atom_site_aniso_U_33
_atom_site_aniso_U_23
_atom_site_aniso_U_13
_atom_site_aniso_U_12
Ir1 0.04789(14) 0.03490(13) 0.04398(14) 0.00196(9) -0.00312(10) -0.00737(10)
Ir2 0.06078(16) 0.04551(15) 0.03964(14) 0.00201(10) -0.00195(11) -0.00210(11)
Ir3 0.0834(2) 0.04274(15) 0.04314(15) -0.00526(11) 0.00544(13) -0.00361(13)
Ir4 0.0765(2) 0.04197(15) 0.06664(18) 0.00805(12) -0.01074(14) -0.01961(13)
Sn1 0.0438(2) 0.0432(2) 0.0359(2) -0.00227(16) -0.00122(16) -0.01090(17)
N1 0.089(5) 0.058(4) 0.056(4) -0.001(3) 0.016(3) 0.011(3)
C1 0.065(4) 0.049(4) 0.048(4) 0.006(3) 0.005(3) -0.008(3)
C2 0.081(5) 0.052(4) 0.062(4) -0.003(3) 0.007(4) 0.013(4)
C3 0.097(5) 0.051(4) 0.037(3) -0.003(3) -0.006(3) -0.009(4)
C11 0.053(4) 0.046(4) 0.084(5) 0.004(3) -0.006(3) -0.015(3)
C21 0.090(6) 0.060(5) 0.057(4) 0.006(3) -0.009(4) -0.009(4)
C22 0.097(6) 0.063(5) 0.050(4) 0.000(3) 0.004(4) -0.003(4)
C31 0.099(7) 0.063(5) 0.092(7) -0.010(4) 0.033(5) 0.004(5)
C32 0.178(10) 0.055(5) 0.050(4) -0.008(4) -0.009(5) -0.012(6)
C41 0.119(7) 0.040(4) 0.076(5) 0.001(3) -0.018(5) -0.024(4)
C42 0.169(11) 0.081(7) 0.121(9) 0.034(6) -0.084(8) -0.058(7)
C43 0.074(6) 0.061(5) 0.132(9) 0.004(5) 0.014(6) -0.019(4)
C44 0.059(4) 0.044(3) 0.043(3) -0.002(3) -0.003(3) -0.006(3)
C45 0.064(4) 0.083(5) 0.074(5) -0.030(4) -0.010(4) -0.012(4)
C46 0.091(6) 0.093(7) 0.083(6) -0.035(5) -0.026(5) -0.010(5)
C47 0.121(8) 0.073(5) 0.055(5) -0.023(4) -0.024(5) 0.003(5)
C48 0.093(6) 0.078(6) 0.057(5) -0.009(4) 0.011(4) 0.023(5)
C49 0.063(4) 0.063(4) 0.052(4) -0.004(3) 0.002(3) -0.006(3)
C50 0.056(4) 0.047(4) 0.044(3) 0.003(3) 0.003(3) -0.013(3)
C51 0.069(4) 0.053(4) 0.051(4) 0.001(3) -0.011(3) -0.011(3)
C52 0.076(5) 0.075(6) 0.058(4) 0.007(4) -0.011(4) -0.001(4)
C53 0.089(6) 0.084(6) 0.051(4) 0.022(4) 0.009(4) 0.008(5)
C54 0.116(7) 0.053(5) 0.080(6) 0.012(4) 0.007(5) -0.021(5)
C55 0.085(5) 0.055(4) 0.070(5) 0.006(3) -0.012(4) -0.023(4)
C56 0.053(4) 0.064(4) 0.040(3) -0.001(3) 0.005(3) -0.015(3)
C57 0.052(4) 0.103(6) 0.050(4) -0.009(4) 0.000(3) -0.009(4)
C58 0.054(4) 0.144(9) 0.063(5) -0.008(5) -0.002(4) -0.009(5)
C59 0.062(5) 0.140(9) 0.069(6) -0.002(5) 0.020(4) -0.019(5)
C60 0.087(6) 0.128(8) 0.064(5) 0.015(5) 0.030(5) -0.012(6)
C61 0.062(4) 0.097(6) 0.049(4) 0.009(4) 0.005(3) -0.007(4)
C62 0.089(6) 0.087(6) 0.071(5) 0.003(4) 0.026(5) 0.003(5)
C63 0.115(8) 0.082(7) 0.098(7) 0.020(5) 0.026(6) -0.013(6)
C64 0.202(14) 0.087(8) 0.084(7) -0.020(6) 0.005(8) -0.021(8)
C65 0.23(2) 0.22(2) 0.188(18) -0.018(15) -0.091(16) -0.087(17)
C66 0.135(8) 0.067(5) 0.067(5) -0.001(4) 0.020(5) 0.017(5)
C67 0.214(14) 0.082(7) 0.075(7) 0.017(5) 0.029(8) 0.001(8)
C68 0.087(6) 0.092(7) 0.094(7) 0.008(5) 0.041(5) 0.007(5)
C69 0.116(9) 0.176(13) 0.091(8) 0.002(8) -0.001(7) -0.030(9)
O1 0.104(4) 0.063(3) 0.054(3) -0.003(2) 0.025(3) 0.006(3)
O2 0.118(5) 0.081(4) 0.077(4) -0.001(3) 0.007(4) 0.039(4)
O3 0.162(6) 0.068(4) 0.047(3) -0.004(2) -0.021(3) 0.000(4)
O11 0.051(3) 0.082(4) 0.148(6) 0.013(4) -0.016(3) 0.000(3)
O21 0.120(5) 0.118(6) 0.116(6) 0.022(4) -0.056(5) -0.058(5)
O22 0.146(6) 0.109(5) 0.065(4) 0.029(4) 0.009(4) -0.029(5)
O31 0.130(7) 0.109(6) 0.216(10) -0.037(6) 0.104(7) -0.019(5)
O32 0.297(13) 0.088(5) 0.095(5) -0.050(4) -0.015(7) -0.028(7)
O41 0.190(8) 0.048(4) 0.135(6) 0.004(4) -0.027(6) -0.023(4)
O42 0.252(12) 0.160(9) 0.168(9) 0.056(7) -0.136(9) -0.094(9)
O43 0.137(7) 0.102(6) 0.216(10) -0.031(6) 0.098(7) -0.029(5)

loop_
_atom_type_symbol
_atom_type_description
_atom_type_scat_dispersion_real
_atom_type_scat_dispersion_imag
_atom_type_scat_source
C C 0.0033 0.0016 'International Tables Vol C Tables 4.2.6.8 and 6.1.1.4'
H H 0.0000 0.0000 'International Tables Vol C Tables 4.2.6.8 and 6.1.1.4'
O O 0.0106 0.0060 'International Tables Vol C Tables 4.2.6.8 and 6.1.1.4'
Sn Sn -0.6537 1.4246 'International Tables Vol C Tables 4.2.6.8 and 6.1.1.4'
Ir Ir -1.4442 7.9887 'International Tables Vol C Tables 4.2.6.8 and 6.1.1.4'
N N 0.0061 0.0033 'International Tables Vol C Tables 4.2.6.8 and 6.1.1.4'

loop_
_geom_angle_atom_site_label_1
_geom_angle_atom_site_label_2
_geom_angle_atom_site_label_3
_geom_angle
C11 Ir1 C1 96.9(3)
C11 Ir1 C3 98.7(3)
C1 Ir1 C3 164.3(3)
C11 Ir1 Sn1 88.1(2)
C1 Ir1 Sn1 92.0(2)
C3 Ir1 Sn1 90.2(2)
C11 Ir1 Ir4 107.6(2)
C1 Ir1 Ir4 86.24(19)
C3 Ir1 Ir4 87.4(2)
Sn1 Ir1 Ir4 164.246(15)
C11 Ir1 Ir2 145.0(2)
C1 Ir1 Ir2 52.72(19)
C3 Ir1 Ir2 111.9(2)
Sn1 Ir1 Ir2 107.660(13)
Ir4 Ir1 Ir2 59.249(9)
C11 Ir1 Ir3 146.7(2)
C1 Ir1 Ir3 111.39(19)
C3 Ir1 Ir3 53.2(2)
Sn1 Ir1 Ir3 107.243(14)
Ir4 Ir1 Ir3 59.314(11)
Ir2 Ir1 Ir3 58.682(9)
C22 Ir2 C21 96.9(4)
C22 Ir2 C2 104.5(3)
C21 Ir2 C2 95.8(3)
C22 Ir2 C1 95.1(3)
C21 Ir2 C1 95.3(3)
C2 Ir2 C1 156.1(3)
C22 Ir2 Ir3 144.5(3)
C21 Ir2 Ir3 108.4(2)
C2 Ir2 Ir3 49.7(2)
C1 Ir2 Ir3 106.60(17)
C22 Ir2 Ir4 96.2(3)
C21 Ir2 Ir4 166.9(2)
C2 Ir2 Ir4 81.5(2)
C1 Ir2 Ir4 82.83(19)
Ir3 Ir2 Ir4 60.255(11)
C22 Ir2 Ir1 133.1(3)
C21 Ir2 Ir1 109.6(2)
C2 Ir2 Ir1 110.2(2)
C1 Ir2 Ir1 45.94(17)
Ir3 Ir2 Ir1 60.671(9)
Ir4 Ir2 Ir1 60.056(9)
C32 Ir3 C31 94.8(5)
C32 Ir3 C2 103.8(3)
C31 Ir3 C2 95.3(4)
C32 Ir3 C3 96.9(3)
C31 Ir3 C3 96.6(3)
C2 Ir3 C3 155.2(3)
C32 Ir3 Ir2 143.0(3)
C31 Ir3 Ir2 110.2(3)
C2 Ir3 Ir2 48.8(2)
C3 Ir3 Ir2 106.49(17)
C32 Ir3 Ir4 95.5(4)
C31 Ir3 Ir4 169.6(3)
C2 Ir3 Ir4 81.0(2)
C3 Ir3 Ir4 83.5(2)
Ir2 Ir3 Ir4 60.144(10)
C32 Ir3 Ir1 133.8(3)
C31 Ir3 Ir1 112.9(3)
C2 Ir3 Ir1 109.3(2)
C3 Ir3 Ir1 45.88(17)
Ir2 Ir3 Ir1 60.647(9)
Ir4 Ir3 Ir1 60.013(10)
C42 Ir4 C41 101.8(4)
C42 Ir4 C43 102.9(6)
C41 Ir4 C43 104.3(4)
C42 Ir4 Ir2 150.1(3)
C41 Ir4 Ir2 96.8(3)
C43 Ir4 Ir2 94.8(3)
C42 Ir4 Ir3 95.3(4)
C41 Ir4 Ir3 95.2(3)
C43 Ir4 Ir3 149.7(3)
Ir2 Ir4 Ir3 59.602(11)
C42 Ir4 Ir1 93.9(3)
C41 Ir4 Ir1 152.5(3)
C43 Ir4 Ir1 93.8(3)
Ir2 Ir4 Ir1 60.695(9)
Ir3 Ir4 Ir1 60.674(9)
C56 Sn1 C50 103.7(2)
C56 Sn1 C44 106.4(2)
C50 Sn1 C44 99.9(2)
C56 Sn1 Ir1 116.30(18)
C50 Sn1 Ir1 113.78(17)
C44 Sn1 Ir1 114.94(17)
C64 N1 C62 112.2(8)
C64 N1 C66 112.8(7)
C62 N1 C66 106.6(6)
C64 N1 C68 106.4(8)
C62 N1 C68 109.0(7)
C66 N1 C68 109.9(8)
O1 C1 Ir1 147.7(6)
O1 C1 Ir2 130.9(5)
Ir1 C1 Ir2 81.3(3)
O2 C2 Ir2 139.1(6)
O2 C2 Ir3 139.4(6)
Ir2 C2 Ir3 81.5(3)
O3 C3 Ir1 148.1(6)
O3 C3 Ir3 131.0(6)
Ir1 C3 Ir3 80.9(2)
O11 C11 Ir1 177.8(7)
O21 C21 Ir2 178.9(8)
O22 C22 Ir2 177.7(8)
O31 C31 Ir3 174.6(8)
O32 C32 Ir3 178.5(10)
O41 C41 Ir4 177.9(8)
O42 C42 Ir4 177.2(15)
O43 C43 Ir4 177.9(11)
C49 C44 C45 117.3(6)
C49 C44 Sn1 120.8(5)
C45 C44 Sn1 121.4(5)
C46 C45 C44 121.6(8)
C47 C46 C45 120.2(8)
C46 C47 C48 120.3(8)
C47 C48 C49 119.6(8)
C44 C49 C48 120.9(8)
C55 C50 C51 116.3(6)
C55 C50 Sn1 119.9(5)
C51 C50 Sn1 123.8(5)
C52 C51 C50 121.8(7)
C53 C52 C51 120.0(8)
C52 C53 C54 119.9(7)
C53 C54 C55 119.9(8)
C50 C55 C54 121.9(8)
C57 C56 C61 116.8(6)
C57 C56 Sn1 122.7(5)
C61 C56 Sn1 120.5(5)
C56 C57 C58 121.6(7)
C59 C58 C57 121.0(8)
C58 C59 C60 119.2(8)
C59 C60 C61 121.0(8)
C60 C61 C56 120.3(7)
C63 C62 N1 115.9(7)
N1 C64 C65 113.8(11)
C67 C66 N1 115.4(7)
C69 C68 N1 115.7(8)

loop_
_geom_bond_atom_site_label_1
_geom_bond_atom_site_label_2
_geom_bond_distance
Ir1 C11 1.836(7)
Ir1 C1 2.007(7)
Ir1 C3 2.008(7)
Ir1 Sn1 2.6358(4)
Ir1 Ir4 2.7435(4)
Ir1 Ir2 2.7610(3)
Ir1 Ir3 2.7616(4)
Ir2 C22 1.882(8)
Ir2 C21 1.921(9)
Ir2 C2 2.059(7)
Ir2 C1 2.222(7)
Ir2 Ir3 2.7061(4)
Ir2 Ir4 2.7210(4)
Ir3 C32 1.876(8)
Ir3 C31 1.907(11)
Ir3 C2 2.086(7)
Ir3 C3 2.241(7)
Ir3 Ir4 2.7240(4)
Ir4 C42 1.896(10)
Ir4 C41 1.912(8)
Ir4 C43 1.926(11)
Sn1 C56 2.152(6)
Sn1 C50 2.153(6)
Sn1 C44 2.161(6)
N1 C64 1.492(13)
N1 C62 1.513(10)
N1 C66 1.518(10)
N1 C68 1.534(12)
C1 O1 1.158(8)
C2 O2 1.164(8)
C3 O3 1.147(8)
C11 O11 1.146(8)
C21 O21 1.106(10)
C22 O22 1.130(9)
C31 O31 1.114(11)
C32 O32 1.122(10)
C41 O41 1.108(9)
C42 O42 1.140(12)
C43 O43 1.121(12)
C44 C49 1.372(9)
C44 C45 1.387(10)
C45 C46 1.373(11)
C46 C47 1.343(13)
C47 C48 1.365(13)
C48 C49 1.395(11)
C50 C55 1.372(9)
C50 C51 1.391(9)
C51 C52 1.383(10)
C52 C53 1.354(12)
C53 C54 1.361(13)
C54 C55 1.392(11)
C56 C57 1.365(9)
C56 C61 1.405(9)
C57 C58 1.388(10)
C58 C59 1.340(12)
C59 C60 1.359(13)
C60 C61 1.383(11)
C62 C63 1.499(12)
C64 C65 1.53(2)
C66 C67 1.512(13)
C68 C69 1.503(16)
